data_7063305
loop_
_publ_author_name
'Mertsalov, Dmitriy F.'
'Shchevnikov, Dmitriy M.'
'Lovtsevich, Lala V.'
'Novikov, Roman A.'
'Khrustalev, Victor N.'
'Grigoriev, Mikhail S.'
'Romanycheva, Anna A.'
'Shetnev, Anton A.'
'Bychkova, Olga P.'
'Trenin, Alexey S.'
'Zaytsev, Vladimir P.'

_publ_section_title
;
 The short route to chalcogenurea-substituted 3a,6-epoxyisoindoles via an
 intramolecular Diels--Alder furan (IMDAF) reaction. Antibacterial and
 antifungal activity
;
_journal_issue 29
_journal_name_full 'New Journal of Chemistry'
_journal_page_first 12947
_journal_page_last 12959
_journal_paper_doi 10.1039/D4NJ01174K
_journal_volume 48
_journal_year 2024
_chemical_formula_sum 'C15 H15 F N2 O S'
_chemical_formula_weight 290.35
_space_group_crystal_system monoclinic
_space_group_IT_number 14
_space_group_name_Hall '-P 2ybc'
_space_group_name_H-M_alt 'P 1 21/c 1'
_atom_sites_solution_hydrogens mixed
_audit_creation_method SHELXL-2018/3
_audit_update_record
;
2023-07-19 deposited with the CCDC.	2024-07-01 downloaded from the CCDC.
;
_cell_angle_alpha 90
_cell_angle_beta 94.293(3)
_cell_angle_gamma 90
_cell_formula_units_Z 4
_cell_length_a 13.8056(6)
_cell_length_b 8.4418(5)
_cell_length_c 11.6065(6)
_cell_measurement_reflns_used 1878
_cell_measurement_temperature 296(2)
_cell_measurement_theta_max 22.08
_cell_measurement_theta_min 3.27
_cell_volume 1348.87(12)
_computing_structure_refinement 'SHELXL-2018/3 (Sheldrick, 2018)'
_diffrn_ambient_temperature 296(2)
_diffrn_measured_fraction_theta_full 0.994
_diffrn_measured_fraction_theta_max 0.995
_diffrn_measurement_device_type 'Bruker KAPPA APEX II area-detector diffractometer'
_diffrn_radiation_type MoK\a
_diffrn_radiation_wavelength 0.71073
_diffrn_reflns_av_R_equivalents 0.0577
_diffrn_reflns_av_unetI/netI 0.0566
_diffrn_reflns_Laue_measured_fraction_full 0.994
_diffrn_reflns_Laue_measured_fraction_max 0.995
_diffrn_reflns_limit_h_max 17
_diffrn_reflns_limit_h_min -17
_diffrn_reflns_limit_k_max 10
_diffrn_reflns_limit_k_min -10
_diffrn_reflns_limit_l_max 15
_diffrn_reflns_limit_l_min -14
_diffrn_reflns_number 13238
_diffrn_reflns_point_group_measured_fraction_full 0.994
_diffrn_reflns_point_group_measured_fraction_max 0.995
_diffrn_reflns_theta_full 25.242
_diffrn_reflns_theta_max 27.494
_diffrn_reflns_theta_min 4.112
_exptl_absorpt_coefficient_mu 0.248
_exptl_absorpt_correction_T_max 0.990
_exptl_absorpt_correction_T_min 0.900
_exptl_absorpt_correction_type multi-scan
_exptl_absorpt_process_details 'SADABS (Bruker, 2008)'
_exptl_crystal_colour colourless
_exptl_crystal_density_diffrn 1.430
_exptl_crystal_description plate
_exptl_crystal_F_000 608
_exptl_crystal_size_max 0.400
_exptl_crystal_size_mid 0.200
_exptl_crystal_size_min 0.040
_refine_diff_density_max 0.185
_refine_diff_density_min -0.190
_refine_diff_density_rms 0.044
_refine_ls_extinction_method none
_refine_ls_goodness_of_fit_ref 0.999
_refine_ls_hydrogen_treatment mixed
_refine_ls_matrix_type full
_refine_ls_number_parameters 185
_refine_ls_number_reflns 3079
_refine_ls_number_restraints 0
_refine_ls_restrained_S_all 0.999
_refine_ls_R_factor_all 0.0915
_refine_ls_R_factor_gt 0.0435
_refine_ls_shift/su_max 0.001
_refine_ls_shift/su_mean 0.000
_refine_ls_structure_factor_coef Fsqd
_refine_ls_weighting_details 'w=1/[\s^2^(Fo^2^)+(0.0392P)^2^+0.1086P] where P=(Fo^2^+2Fc^2^)/3'
_refine_ls_weighting_scheme calc
_refine_ls_wR_factor_gt 0.0837
_refine_ls_wR_factor_ref 0.0997
_reflns_Friedel_coverage 0.000
_reflns_number_gt 1876
_reflns_number_total 3079
_reflns_threshold_expression 'I > 2\s(I)'
_cod_data_source_file d4nj01174k2.cif
_cod_data_source_block lc167
_cod_depositor_comments 'Adding full bibliography for 7063302--7063305.cif.'
_cod_original_sg_symbol_H-M 'P 21/c'
_cod_database_code 7063305
_shelx_shelxl_version_number 2018/3
_shelx_space_group_comment
;
The symmetry employed for this shelxl refinement is uniquely defined
by the following loop, which should always be used as a source of
symmetry information in preference to the above space-group names.
They are only intended as comments.
;
_shelx_estimated_absorpt_t_min 0.907
_shelx_estimated_absorpt_t_max 0.990

loop_
_space_group_symop_operation_xyz
'x, y, z'
'-x, y+1/2, -z+1/2'
'-x, -y, -z'
'x, -y-1/2, z-1/2'

loop_
_atom_site_label
_atom_site_type_symbol
_atom_site_fract_x
_atom_site_fract_y
_atom_site_fract_z
_atom_site_U_iso_or_equiv
_atom_site_adp_type
_atom_site_occupancy
_atom_site_site_symmetry_order
_atom_site_calc_flag
_atom_site_refinement_flags_posn
_atom_site_refinement_flags_adp
_atom_site_refinement_flags_occupancy
_atom_site_disorder_assembly
_atom_site_disorder_group
S1 S 0.52423(4) 0.86640(7) 0.79280(4) 0.04165(17) Uani 1 1 d . . . . .
F1 F 0.12052(9) 0.86895(18) 0.47524(12) 0.0696(4) Uani 1 1 d . . . . .
O8 O 0.85535(11) 0.79438(19) 0.66773(14) 0.0520(4) Uani 1 1 d . . . . .
N1 N 0.50864(13) 0.7471(2) 0.57957(15) 0.0355(4) Uani 1 1 d . . . . .
H1 H 0.5374(15) 0.722(3) 0.5211(19) 0.045(7) Uiso 1 1 d . . . . .
N2 N 0.65223(12) 0.6999(2) 0.68402(13) 0.0348(4) Uani 1 1 d . . . . .
C1 C 0.68956(15) 0.6054(3) 0.59068(18) 0.0432(5) Uani 1 1 d . . . . .
H1A H 0.695135 0.669643 0.522206 0.052 Uiso 1 1 calc R U . . .
H1B H 0.647006 0.516487 0.570947 0.052 Uiso 1 1 calc R U . . .
C3 C 0.72351(15) 0.7189(3) 0.78286(17) 0.0427(5) Uani 1 1 d . . . . .
H3A H 0.708233 0.651215 0.846545 0.051 Uiso 1 1 calc R U . . .
H3B H 0.726497 0.828041 0.809086 0.051 Uiso 1 1 calc R U . . .
C3A C 0.81638(15) 0.6701(3) 0.73541(18) 0.0398(5) Uani 1 1 d . . . . .
C4 C 0.90608(17) 0.6131(3) 0.8049(2) 0.0550(7) Uani 1 1 d . . . . .
H4A H 0.910038 0.573964 0.880051 0.066 Uiso 1 1 calc R U . . .
C5 C 0.97734(18) 0.6300(3) 0.7376(2) 0.0640(7) Uani 1 1 d . . . . .
H5A H 1.042328 0.604203 0.754718 0.077 Uiso 1 1 calc R U . . .
C6 C 0.93230(17) 0.6999(3) 0.6266(2) 0.0598(7) Uani 1 1 d . . . . .
H6A H 0.977445 0.757480 0.580550 0.072 Uiso 1 1 calc R U . . .
C7 C 0.87387(16) 0.5669(3) 0.5612(2) 0.0597(7) Uani 1 1 d . . . . .
H7A H 0.851539 0.599169 0.483514 0.072 Uiso 1 1 calc R U . . .
H7B H 0.911448 0.470125 0.557881 0.072 Uiso 1 1 calc R U . . .
C7A C 0.78889(14) 0.5481(3) 0.63885(17) 0.0413(5) Uani 1 1 d . . . . .
H7AA H 0.785757 0.440415 0.669848 0.050 Uiso 1 1 calc R U . . .
C9 C 0.56343(14) 0.7638(2) 0.68114(16) 0.0312(5) Uani 1 1 d . . . . .
C11 C 0.40908(14) 0.7870(2) 0.55903(16) 0.0319(5) Uani 1 1 d . . . . .
C12 C 0.38044(15) 0.8762(2) 0.46303(17) 0.0385(5) Uani 1 1 d . . . . .
H12A H 0.426877 0.917145 0.417168 0.046 Uiso 1 1 calc R U . . .
C13 C 0.28292(16) 0.9052(3) 0.43454(19) 0.0444(6) Uani 1 1 d . . . . .
H13A H 0.262958 0.964670 0.369608 0.053 Uiso 1 1 calc R U . . .
C14 C 0.21731(16) 0.8447(3) 0.5037(2) 0.0458(6) Uani 1 1 d . . . . .
C15 C 0.24321(16) 0.7578(3) 0.60123(19) 0.0476(6) Uani 1 1 d . . . . .
H15A H 0.196308 0.719705 0.647618 0.057 Uiso 1 1 calc R U . . .
C16 C 0.34039(15) 0.7286(3) 0.62865(17) 0.0407(5) Uani 1 1 d . . . . .
H16A H 0.359766 0.669599 0.694013 0.049 Uiso 1 1 calc R U . . .

loop_
_atom_site_aniso_label
_atom_site_aniso_U_11
_atom_site_aniso_U_22
_atom_site_aniso_U_33
_atom_site_aniso_U_23
_atom_site_aniso_U_13
_atom_site_aniso_U_12
S1 0.0470(3) 0.0463(3) 0.0321(3) -0.0065(3) 0.0062(2) 0.0026(3)
F1 0.0367(8) 0.1007(12) 0.0695(9) -0.0065(9) -0.0077(6) 0.0119(8)
O8 0.0438(9) 0.0502(9) 0.0610(10) 0.0143(8) -0.0020(8) -0.0052(7)
N1 0.0329(10) 0.0489(11) 0.0252(10) -0.0022(8) 0.0052(8) 0.0008(8)
N2 0.0312(10) 0.0451(10) 0.0279(9) -0.0049(8) 0.0015(7) 0.0008(8)
C1 0.0373(12) 0.0571(15) 0.0355(12) -0.0095(10) 0.0043(9) 0.0018(11)
C3 0.0414(13) 0.0538(14) 0.0317(12) -0.0033(10) -0.0050(10) 0.0003(11)
C3A 0.0347(12) 0.0443(13) 0.0396(12) 0.0047(10) -0.0023(9) -0.0005(10)
C4 0.0454(15) 0.0697(17) 0.0475(14) 0.0100(13) -0.0123(11) 0.0024(13)
C5 0.0374(15) 0.083(2) 0.0696(18) 0.0096(16) -0.0089(13) 0.0024(14)
C6 0.0349(14) 0.0825(19) 0.0625(16) 0.0161(15) 0.0072(12) -0.0022(13)
C7 0.0410(14) 0.087(2) 0.0520(15) -0.0024(14) 0.0071(11) 0.0104(13)
C7A 0.0347(12) 0.0472(14) 0.0421(12) -0.0017(10) 0.0040(9) 0.0030(10)
C9 0.0336(12) 0.0327(11) 0.0278(11) 0.0037(8) 0.0043(8) -0.0044(9)
C11 0.0329(12) 0.0340(11) 0.0288(11) -0.0032(9) 0.0021(8) 0.0007(9)
C12 0.0440(13) 0.0394(12) 0.0323(11) 0.0026(10) 0.0045(9) 0.0013(10)
C13 0.0484(14) 0.0451(14) 0.0390(13) 0.0016(10) -0.0024(10) 0.0089(11)
C14 0.0337(12) 0.0564(15) 0.0462(13) -0.0126(12) -0.0050(10) 0.0071(11)
C15 0.0339(13) 0.0639(16) 0.0460(14) -0.0019(12) 0.0087(10) -0.0053(11)
C16 0.0412(13) 0.0485(13) 0.0328(12) 0.0078(10) 0.0055(9) -0.0013(10)

loop_
_atom_type_symbol
_atom_type_description
_atom_type_scat_dispersion_real
_atom_type_scat_dispersion_imag
_atom_type_scat_source
C C 0.0033 0.0016 'International Tables Vol C Tables 4.2.6.8 and 6.1.1.4'
H H 0.0000 0.0000 'International Tables Vol C Tables 4.2.6.8 and 6.1.1.4'
N N 0.0061 0.0033 'International Tables Vol C Tables 4.2.6.8 and 6.1.1.4'
O O 0.0106 0.0060 'International Tables Vol C Tables 4.2.6.8 and 6.1.1.4'
F F 0.0171 0.0103 'International Tables Vol C Tables 4.2.6.8 and 6.1.1.4'
S S 0.1246 0.1234 'International Tables Vol C Tables 4.2.6.8 and 6.1.1.4'

loop_
_geom_angle_atom_site_label_1
_geom_angle_atom_site_label_2
_geom_angle_atom_site_label_3
_geom_angle
_geom_angle_site_symmetry_1
_geom_angle_site_symmetry_3
_geom_angle_publ_flag
C6 O8 C3A 95.31(16) . . ?
C9 N1 C11 126.19(18) . . ?
C9 N1 H1 117.5(15) . . ?
C11 N1 H1 115.9(15) . . ?
C9 N2 C3 122.44(17) . . ?
C9 N2 C1 124.89(16) . . ?
C3 N2 C1 112.66(16) . . ?
N2 C1 C7A 104.95(16) . . ?
N2 C1 H1A 110.8 . . ?
C7A C1 H1A 110.8 . . ?
N2 C1 H1B 110.8 . . ?
C7A C1 H1B 110.8 . . ?
H1A C1 H1B 108.8 . . ?
N2 C3 C3A 103.09(16) . . ?
N2 C3 H3A 111.1 . . ?
C3A C3 H3A 111.1 . . ?
N2 C3 H3B 111.1 . . ?
C3A C3 H3B 111.1 . . ?
H3A C3 H3B 109.1 . . ?
O8 C3A C3 111.55(17) . . ?
O8 C3A C4 101.52(17) . . ?
C3 C3A C4 125.87(19) . . ?
O8 C3A C7A 99.86(16) . . ?
C3 C3A C7A 106.27(16) . . ?
C4 C3A C7A 108.80(18) . . ?
C5 C4 C3A 105.7(2) . . ?
C5 C4 H4A 127.2 . . ?
C3A C4 H4A 127.2 . . ?
C4 C5 C6 105.8(2) . . ?
C4 C5 H5A 127.1 . . ?
C6 C5 H5A 127.1 . . ?
O8 C6 C5 101.6(2) . . ?
O8 C6 C7 101.20(18) . . ?
C5 C6 C7 107.5(2) . . ?
O8 C6 H6A 114.9 . . ?
C5 C6 H6A 114.9 . . ?
C7 C6 H6A 114.9 . . ?
C7A C7 C6 100.34(19) . . ?
C7A C7 H7A 111.7 . . ?
C6 C7 H7A 111.7 . . ?
C7A C7 H7B 111.7 . . ?
C6 C7 H7B 111.7 . . ?
H7A C7 H7B 109.5 . . ?
C1 C7A C7 117.24(19) . . ?
C1 C7A C3A 102.71(17) . . ?
C7 C7A C3A 101.47(18) . . ?
C1 C7A H7AA 111.5 . . ?
C7 C7A H7AA 111.5 . . ?
C3A C7A H7AA 111.5 . . ?
N2 C9 N1 115.41(17) . . ?
N2 C9 S1 122.40(14) . . ?
N1 C9 S1 122.11(15) . . ?
C12 C11 C16 119.98(19) . . ?
C12 C11 N1 118.79(18) . . ?
C16 C11 N1 121.06(18) . . ?
C11 C12 C13 120.3(2) . . ?
C11 C12 H12A 119.8 . . ?
C13 C12 H12A 119.8 . . ?
C14 C13 C12 118.3(2) . . ?
C14 C13 H13A 120.9 . . ?
C12 C13 H13A 120.9 . . ?
C13 C14 F1 119.0(2) . . ?
C13 C14 C15 123.0(2) . . ?
F1 C14 C15 117.9(2) . . ?
C14 C15 C16 118.3(2) . . ?
C14 C15 H15A 120.8 . . ?
C16 C15 H15A 120.8 . . ?
C15 C16 C11 120.0(2) . . ?
C15 C16 H16A 120.0 . . ?
C11 C16 H16A 120.0 . . ?

loop_
_geom_bond_atom_site_label_1
_geom_bond_atom_site_label_2
_geom_bond_distance
_geom_bond_site_symmetry_2
_geom_bond_publ_flag
S1 C9 1.681(2) . ?
F1 C14 1.368(2) . ?
O8 C6 1.438(3) . ?
O8 C3A 1.439(2) . ?
N1 C9 1.360(2) . ?
N1 C11 1.418(3) . ?
N1 H1 0.84(2) . ?
N2 C9 1.338(2) . ?
N2 C3 1.463(2) . ?
N2 C1 1.469(2) . ?
C1 C7A 1.520(3) . ?
C1 H1A 0.9700 . ?
C1 H1B 0.9700 . ?
C3 C3A 1.491(3) . ?
C3 H3A 0.9700 . ?
C3 H3B 0.9700 . ?
C3A C4 1.506(3) . ?
C3A C7A 1.548(3) . ?
C4 C5 1.309(3) . ?
C4 H4A 0.9300 . ?
C5 C6 1.508(3) . ?
C5 H5A 0.9300 . ?
C6 C7 1.548(4) . ?
C6 H6A 0.9800 . ?
C7 C7A 1.540(3) . ?
C7 H7A 0.9700 . ?
C7 H7B 0.9700 . ?
C7A H7AA 0.9800 . ?
C11 C12 1.378(3) . ?
C11 C16 1.382(3) . ?
C12 C13 1.384(3) . ?
C12 H12A 0.9300 . ?
C13 C14 1.354(3) . ?
C13 H13A 0.9300 . ?
C14 C15 1.374(3) . ?
C15 C16 1.378(3) . ?
C15 H15A 0.9300 . ?
C16 H16A 0.9300 . ?

loop_
_geom_hbond_atom_site_label_D
_geom_hbond_atom_site_label_H
_geom_hbond_atom_site_label_A
_geom_hbond_distance_DH
_geom_hbond_distance_HA
_geom_hbond_distance_DA
_geom_hbond_angle_DHA
_geom_hbond_site_symmetry_A
_geom_hbond_publ_flag
N1 H1 S1 0.84(2) 2.75(2) 3.4855(19) 148.1(18) 4_575 yes
C4 H4A F1 0.93 2.47 3.321(3) 152.3 2_646 yes
C6 H6A F1 0.98 2.58 3.544(3) 168.8 1_655 yes
C13 H13A O8 0.93 2.62 3.338(3) 134.1 3_676 yes
C16 H16A S1 0.93 3.02 3.663(2) 128.0 2_646 yes

loop_
_geom_torsion_atom_site_label_1
_geom_torsion_atom_site_label_2
_geom_torsion_atom_site_label_3
_geom_torsion_atom_site_label_4
_geom_torsion
_geom_torsion_site_symmetry_1
_geom_torsion_site_symmetry_2
_geom_torsion_site_symmetry_3
_geom_torsion_site_symmetry_4
_geom_torsion_publ_flag
C9 N2 C1 C7A -175.10(18) . . . . ?
C3 N2 C1 C7A 5.3(2) . . . . ?
C9 N2 C3 C3A -164.66(18) . . . . ?
C1 N2 C3 C3A 14.9(2) . . . . ?
C6 O8 C3A C3 -172.84(18) . . . . ?
C6 O8 C3A C4 50.82(19) . . . . ?
C6 O8 C3A C7A -60.85(17) . . . . ?
N2 C3 C3A O8 78.9(2) . . . . ?
N2 C3 C3A C4 -157.7(2) . . . . ?
N2 C3 C3A C7A -29.0(2) . . . . ?
O8 C3A C4 C5 -33.4(2) . . . . ?
C3 C3A C4 C5 -161.0(2) . . . . ?
C7A C3A C4 C5 71.3(3) . . . . ?
C3A C4 C5 C6 0.8(3) . . . . ?
C3A O8 C6 C5 -50.3(2) . . . . ?
C3A O8 C6 C7 60.46(19) . . . . ?
C4 C5 C6 O8 32.0(3) . . . . ?
C4 C5 C6 C7 -73.8(3) . . . . ?
O8 C6 C7 C7A -35.5(2) . . . . ?
C5 C6 C7 C7A 70.7(2) . . . . ?
N2 C1 C7A C7 -132.7(2) . . . . ?
N2 C1 C7A C3A -22.5(2) . . . . ?
C6 C7 C7A C1 109.4(2) . . . . ?
C6 C7 C7A C3A -1.6(2) . . . . ?
O8 C3A C7A C1 -83.64(18) . . . . ?
C3 C3A C7A C1 32.4(2) . . . . ?
C4 C3A C7A C1 170.50(19) . . . . ?
O8 C3A C7A C7 38.0(2) . . . . ?
C3 C3A C7A C7 154.05(18) . . . . ?
C4 C3A C7A C7 -67.9(2) . . . . ?
C3 N2 C9 N1 174.57(17) . . . . ?
C1 N2 C9 N1 -5.0(3) . . . . ?
C3 N2 C9 S1 -2.3(3) . . . . ?
C1 N2 C9 S1 178.20(15) . . . . ?
C11 N1 C9 N2 171.95(18) . . . . ?
C11 N1 C9 S1 -11.2(3) . . . . ?
C9 N1 C11 C12 131.3(2) . . . . ?
C9 N1 C11 C16 -53.3(3) . . . . ?
C16 C11 C12 C13 -1.3(3) . . . . ?
N1 C11 C12 C13 174.11(18) . . . . ?
C11 C12 C13 C14 0.4(3) . . . . ?
C12 C13 C14 F1 -178.45(18) . . . . ?
C12 C13 C14 C15 0.8(3) . . . . ?
C13 C14 C15 C16 -1.3(3) . . . . ?
F1 C14 C15 C16 178.05(19) . . . . ?
C14 C15 C16 C11 0.4(3) . . . . ?
C12 C11 C16 C15 0.9(3) . . . . ?
N1 C11 C16 C15 -174.42(19) . . . . ?
